data_7156643
loop_
_publ_author_name
'Carlos, Andressa M. M.'
'Stieler, Rafael'
'L\"udtke, Diogo S'

_publ_section_title
;
 Catalytic asymmetric synthesis of 3-aryl phthalides enabled by
 arylation-lactonization of 2-formylbenzoates.
;
_journal_issue 2
_journal_name_full 'Organic &amp; biomolecular chemistry'
_journal_page_first 283
_journal_page_last 289
_journal_paper_doi 10.1039/c8ob02872a
_journal_volume 17
_journal_year 2019
_chemical_absolute_configuration rmad
_chemical_formula_moiety 'C14  H9  O2  Br1'
_chemical_formula_sum 'C14 H9 Br O2'
_chemical_formula_weight 289.12
_chemical_name_systematic
;
(R)-3-(4-bromophenyl)isobenzofuran-1(3H)-one
;
_space_group_IT_number 19
_symmetry_cell_setting orthorhombic
_symmetry_Int_Tables_number 19
_symmetry_space_group_name_Hall 'P 2ac 2ab'
_symmetry_space_group_name_H-M 'P 21 21 21'
_atom_sites_solution_hydrogens mixed
_audit_block_doi 10.5517/ccdc.csd.cc20r9hl
_audit_conform_dict_location ftp://ftp.iucr.org/pub/cif_core.dic
_audit_conform_dict_name cif_core.dic
_audit_conform_dict_version 2.4.3
_audit_creation_date 2017-08-28T14:30:46-00:00
_audit_creation_method 'WinGX routine CIF_UPDATE'
_audit_update_record
;
2018-09-24 deposited with the CCDC.
2018-12-12 downloaded from the CCDC.
;
_cell_angle_alpha 90
_cell_angle_beta 90
_cell_angle_gamma 90
_cell_formula_units_Z 4
_cell_length_a 6.1663(3)
_cell_length_b 11.1767(6)
_cell_length_c 16.5802(8)
_cell_measurement_reflns_used 9456
_cell_measurement_temperature 293(2)
_cell_measurement_theta_max 79.09
_cell_measurement_theta_min 3.96
_cell_measurement_wavelength 1.54178
_cell_volume 1142.69(10)
_computing_cell_refinement 'SAINT V8.34A (Bruker AXS Inc., 2013)'
_computing_data_collection 'APEX3 v2015.5-2 (Bruker AXS Inc., 2015)'
_computing_data_reduction 'SAINT V8.34A (Bruker AXS Inc., 2013)'
_computing_molecular_graphics 'Diamond (version 3.2i; Crystal Impact GbR, Bonn, Germany)'
_computing_publication_material 'Bruker SHELXTL'
_computing_structure_refinement 'SHELXL-2016/4 (Sheldrick, 2016)'
_computing_structure_solution 'SHELXT 2014/5 (Sheldrick, 2014)'
_diffrn_ambient_temperature 293(2)
_diffrn_measured_fraction_theta_full 0.996
_diffrn_measured_fraction_theta_max 0.997
_diffrn_measurement_device_type 'Bruker D8 Venture Photon100'
_diffrn_measurement_method '\f and \w scans'
_diffrn_radiation_probe x-ray
_diffrn_radiation_type CuK\a
_diffrn_radiation_wavelength 1.54178
_diffrn_reflns_av_R_equivalents 0.0319
_diffrn_reflns_Laue_measured_fraction_full 0.996
_diffrn_reflns_Laue_measured_fraction_max 0.997
_diffrn_reflns_limit_h_max 6
_diffrn_reflns_limit_h_min -7
_diffrn_reflns_limit_k_max 14
_diffrn_reflns_limit_k_min -14
_diffrn_reflns_limit_l_max 21
_diffrn_reflns_limit_l_min -20
_diffrn_reflns_number 43921
_diffrn_reflns_point_group_measured_fraction_full 0.997
_diffrn_reflns_point_group_measured_fraction_max 0.996
_diffrn_reflns_theta_full 67.679
_diffrn_reflns_theta_max 79.536
_diffrn_reflns_theta_min 4.771
_exptl_absorpt_coefficient_mu 4.786
_exptl_absorpt_correction_T_max 0.7542
_exptl_absorpt_correction_T_min 0.4336
_exptl_absorpt_correction_type multi-scan
_exptl_absorpt_process_details
; SADABS (version 2014/5; Bruker, 2014) was used to perform the multi-scan
 absorption correction.
;
_exptl_crystal_colour colourless
_exptl_crystal_density_diffrn 1.681
_exptl_crystal_density_method 'not measured'
_exptl_crystal_description parallelepiped
_exptl_crystal_F_000 576
_exptl_crystal_size_max 0.612
_exptl_crystal_size_mid 0.292
_exptl_crystal_size_min 0.243
_refine_diff_density_max 0.27
_refine_diff_density_min -0.265
_refine_diff_density_rms 0.042
_refine_ls_abs_structure_details
;
 Flack x determined using 1006 quotients [(I+)-(I-)]/[(I+)+(I-)]
 (Parsons and Flack (2004), Acta Cryst. A60, s61).
;
_refine_ls_abs_structure_Flack 0.008(4)
_refine_ls_extinction_coef 0.0124(6)
_refine_ls_extinction_expression Fc^*^=kFc[1+0.001xFc^2^\l^3^/sin(2\q)]^-1/4^
_refine_ls_extinction_method SHELXL
_refine_ls_goodness_of_fit_ref 1.071
_refine_ls_hydrogen_treatment mixed
_refine_ls_matrix_type full
_refine_ls_number_constraints 0
_refine_ls_number_parameters 159
_refine_ls_number_reflns 2474
_refine_ls_number_restraints 0
_refine_ls_restrained_S_all 1.071
_refine_ls_R_factor_all 0.0189
_refine_ls_R_factor_gt 0.0188
_refine_ls_shift/su_max 0.002
_refine_ls_shift/su_mean 0
_refine_ls_structure_factor_coef Fsqd
_refine_ls_weighting_details 'w=1/[\s^2^(Fo^2^)+(0.0243P)^2^+0.3589P] where P=(Fo^2^+2Fc^2^)/3'
_refine_ls_weighting_scheme calc
_refine_ls_wR_factor_gt 0.0492
_refine_ls_wR_factor_ref 0.0492
_reflns_number_gt 2456
_reflns_number_total 2474
_reflns_threshold_expression 'I > 2\s(I)'
_cod_data_source_file c8ob02872a2.cif
_cod_data_source_block ACPBr
_cod_database_code 7156643

loop_
_symmetry_equiv_pos_as_xyz
'x, y, z'
'-x+1/2, -y, z+1/2'
'-x, y+1/2, -z+1/2'
'x+1/2, -y+1/2, -z'

loop_
_atom_site_label
_atom_site_type_symbol
_atom_site_fract_x
_atom_site_fract_y
_atom_site_fract_z
_atom_site_U_iso_or_equiv
_atom_site_adp_type
_atom_site_occupancy
_atom_site_calc_flag
O2 O -0.2195(3) 0.56794(14) 0.77359(9) 0.0291(3) Uani 1 d
C2 C -0.0224(3) 0.54965(19) 0.72720(12) 0.0249(4) Uani 1 d
C3 C -0.0643(3) 0.43616(19) 0.68155(13) 0.0259(4) Uani 1 d
O1 O -0.5365(3) 0.47562(18) 0.79371(12) 0.0426(4) Uani 1 d
C4 C -0.2675(4) 0.39393(18) 0.70248(12) 0.0273(4) Uani 1 d
C1 C -0.3627(3) 0.4771(2) 0.76052(14) 0.0292(4) Uani 1 d
C8 C 0.0632(5) 0.3742(2) 0.62654(15) 0.0377(5) Uani 1 d
H8 H 0.1996 0.4021 0.6118 0.045 Uiso 1 calc
C7 C -0.0197(6) 0.2695(2) 0.59447(17) 0.0489(7) Uani 1 d
H7 H 0.0634 0.2264 0.5578 0.059 Uiso 1 calc
C5 C -0.3515(4) 0.2886(2) 0.67011(15) 0.0384(6) Uani 1 d
H5 H -0.4882 0.2609 0.6847 0.046 Uiso 1 calc
C6 C -0.2249(6) 0.2268(2) 0.61568(16) 0.0493(7) Uani 1 d
H6 H -0.2763 0.1563 0.5929 0.059 Uiso 1 calc
Br Br 0.19199(5) 0.97562(2) 0.50428(2) 0.04946(13) Uani 1 d
C9 C 0.0255(3) 0.65745(18) 0.67491(12) 0.0231(4) Uani 1 d
C12 C 0.1240(4) 0.84707(19) 0.57464(13) 0.0300(5) Uani 1 d
C14 C 0.2305(3) 0.6669(2) 0.64026(13) 0.0296(4) Uani 1 d
H14 H 0.3348 0.609 0.6512 0.036 Uiso 1 calc
C11 C -0.0794(4) 0.8410(2) 0.60921(13) 0.0306(5) Uani 1 d
H11 H -0.1822 0.9 0.5991 0.037 Uiso 1 calc
C10 C -0.1276(3) 0.74506(18) 0.65950(13) 0.0263(4) Uani 1 d
H10 H -0.2642 0.7397 0.683 0.032 Uiso 1 calc
C13 C 0.2810(4) 0.7616(2) 0.58967(13) 0.0317(5) Uani 1 d
H13 H 0.4177 0.7675 0.5663 0.038 Uiso 1 calc
H2 H 0.091(4) 0.538(3) 0.7642(16) 0.028(6) Uiso 1 d

loop_
_atom_site_aniso_label
_atom_site_aniso_U_11
_atom_site_aniso_U_22
_atom_site_aniso_U_33
_atom_site_aniso_U_23
_atom_site_aniso_U_13
_atom_site_aniso_U_12
O2 0.0309(7) 0.0265(7) 0.0300(7) 0.0020(6) 0.0085(6) -0.0021(6)
C2 0.0225(9) 0.0275(11) 0.0248(9) 0.0033(7) 0.0001(7) 0.0003(8)
C3 0.0298(10) 0.0220(9) 0.0260(10) 0.0072(8) -0.0024(8) 0.0050(8)
O1 0.0277(7) 0.0414(9) 0.0586(11) 0.0170(9) 0.0107(7) 0.0034(8)
C4 0.0306(10) 0.0229(9) 0.0285(10) 0.0090(8) -0.0059(8) 0.0004(8)
C1 0.0244(9) 0.0274(9) 0.0358(10) 0.0166(9) -0.0018(8) 0.0005(8)
C8 0.0483(14) 0.0279(11) 0.0369(12) 0.0062(9) 0.0070(11) 0.0113(10)
C7 0.084(2) 0.0266(12) 0.0363(13) 0.0007(10) 0.0055(14) 0.0162(13)
C5 0.0460(14) 0.0282(11) 0.0411(13) 0.0116(10) -0.0125(11) -0.0076(10)
C6 0.088(2) 0.0235(11) 0.0368(13) 0.0026(9) -0.0153(14) -0.0049(13)
Br 0.0810(2) 0.02741(15) 0.04000(16) 0.00471(11) 0.02343(14) -0.00812(11)
C9 0.0249(9) 0.0229(9) 0.0214(9) -0.0003(7) -0.0015(7) -0.0041(7)
C12 0.0442(12) 0.0220(9) 0.0238(9) -0.0031(8) 0.0056(9) -0.0057(9)
C14 0.0242(10) 0.0322(10) 0.0324(10) 0.0014(9) 0.0017(8) -0.0008(8)
C11 0.0410(12) 0.0218(10) 0.0291(10) -0.0001(8) 0.0050(9) 0.0031(9)
C10 0.0265(9) 0.0248(9) 0.0276(10) -0.0011(8) 0.0048(8) -0.0006(8)
C13 0.0287(10) 0.0350(11) 0.0315(10) -0.0030(9) 0.0093(9) -0.0074(9)

loop_
_atom_type_symbol
_atom_type_description
_atom_type_scat_dispersion_real
_atom_type_scat_dispersion_imag
_atom_type_scat_source
C C 0.0181 0.0091 'International Tables Vol C Tables 4.2.6.8 and 6.1.1.4'
H H 0 0 'International Tables Vol C Tables 4.2.6.8 and 6.1.1.4'
O O 0.0492 0.0322 'International Tables Vol C Tables 4.2.6.8 and 6.1.1.4'
Br Br -0.6763 1.2805 'International Tables Vol C Tables 4.2.6.8 and 6.1.1.4'

loop_
_geom_angle_atom_site_label_1
_geom_angle_atom_site_label_2
_geom_angle_atom_site_label_3
_geom_angle
C1 O2 C2 110.69(16)
O2 C2 C3 104.02(17)
O2 C2 C9 110.76(17)
C3 C2 C9 114.70(17)
C4 C3 C8 120.5(2)
C4 C3 C2 108.53(19)
C8 C3 C2 131.0(2)
C3 C4 C5 121.9(2)
C3 C4 C1 108.18(19)
C5 C4 C1 129.9(2)
O1 C1 O2 120.9(2)
O1 C1 C4 130.5(2)
O2 C1 C4 108.56(17)
C7 C8 C3 117.7(3)
C8 C7 C6 121.8(3)
C6 C5 C4 117.7(2)
C5 C6 C7 120.4(3)
C10 C9 C14 119.30(19)
C10 C9 C2 122.41(18)
C14 C9 C2 118.29(19)
C11 C12 C13 121.8(2)
C11 C12 Br 119.55(18)
C13 C12 Br 118.62(17)
C13 C14 C9 120.8(2)
C12 C11 C10 118.8(2)
C9 C10 C11 120.7(2)
C12 C13 C14 118.6(2)

loop_
_geom_bond_atom_site_label_1
_geom_bond_atom_site_label_2
_geom_bond_distance
O2 C1 1.363(3)
O2 C2 1.453(3)
C2 C3 1.500(3)
C2 C9 1.513(3)
C3 C4 1.384(3)
C3 C8 1.389(3)
O1 C1 1.205(3)
C4 C5 1.394(3)
C4 C1 1.461(3)
C8 C7 1.383(4)
C7 C6 1.397(5)
C5 C6 1.379(4)
Br C12 1.898(2)
C9 C10 1.384(3)
C9 C14 1.393(3)
C12 C11 1.380(3)
C12 C13 1.383(3)
C14 C13 1.386(3)
C11 C10 1.391(3)

loop_
_geom_hbond_atom_site_label_D
_geom_hbond_atom_site_label_H
_geom_hbond_atom_site_label_A
_geom_hbond_distance_DH
_geom_hbond_distance_HA
_geom_hbond_distance_DA
_geom_hbond_angle_DHA
_geom_hbond_site_symmetry_A
C11 H11 O1 0.93 2.62 3.235(3) 123.8 3_456
C2 H2 O1 0.94(3) 2.45(3) 3.298(3) 150(2) 1_655
